data_1577452
loop_
_publ_author_name
'Han, Guopeng'
'Collins, Christopher M.'
'Sonni, Manel'
'Daniels, Luke M.'
'Vasylenko, Andrij'
'Chen, Ruiyong'
'Robertson, Craig'
'Dyer, Matthew Stephen'
'Claridge, John B.'
'Rosseinsky, Matthew J.'

_publ_section_title
;
 Superionic Lithium Mobility in Low Symmetry Li7Si2S7I Polymorph Accessed
 via Si2S7 Dimer Reorientation
;
_journal_name_full 'Chemical Science'
_journal_paper_doi 10.1039/D5SC09834C
_journal_year 2026
_chemical_formula_moiety 'Cl0.11 I0.89 Li7 S7 Si2'
_chemical_formula_sum 'Cl0.11 I0.89 Li7 S7 Si2'
_chemical_formula_weight 446.02
_space_group_crystal_system triclinic
_space_group_IT_number 2
_space_group_name_Hall '-P 1'
_space_group_name_H-M_alt 'P -1'
_atom_sites_solution_primary dual
_audit_creation_date 2025-01-16
_audit_creation_method
;
Olex2 1.5
(compiled 2024.02.16 svn.r378c4104 for OlexSys, GUI svn.r6928)
;
_audit_update_record
;
2025-03-07 deposited with the CCDC.	2026-06-25 downloaded from the CCDC.
;
_cell_angle_alpha 90.314(3)
_cell_angle_beta 91.048(3)
_cell_angle_gamma 90.677(3)
_cell_formula_units_Z 2
_cell_length_a 9.0345(3)
_cell_length_b 6.0176(2)
_cell_length_c 11.9234(4)
_cell_measurement_reflns_used 8179
_cell_measurement_temperature 100.01(10)
_cell_measurement_theta_max 30.3750
_cell_measurement_theta_min 1.7170
_cell_volume 648.06(4)
_computing_cell_refinement 'CrysAlisPro 1.171.40.53 (Rigaku OD, 2019)'
_computing_data_collection 'CrysAlisPro 1.171.40.53 (Rigaku OD, 2019)'
_computing_data_reduction 'CrysAlisPro 1.171.40.53 (Rigaku OD, 2019)'
_computing_molecular_graphics 'Olex2 1.5 (Dolomanov et al., 2009)'
_computing_publication_material 'Olex2 1.5 (Dolomanov et al., 2009)'
_computing_structure_refinement 'SHELXL 2018/3 (Sheldrick, 2015)'
_computing_structure_solution 'SHELXT 2018/2 (Sheldrick, 2018)'
_diffrn_ambient_environment N~2~
_diffrn_ambient_temperature 100.01(10)
_diffrn_detector 'CCD plate'
_diffrn_detector_area_resol_mean 10.0000
_diffrn_measured_fraction_theta_full 1.000
_diffrn_measured_fraction_theta_max 0.849
_diffrn_measurement_details
;
List of Runs (angles in degrees, time in seconds):

  # Type    Start    End  Width  t~exp~   \w     \q     \k     \f   Frames
#--------------------------------------------------------------------------
  1  \w    -50.00  78.00   1.00    5.00    --  -11.60  68.00-100.00  128
  2  \w   -101.00  27.00   1.00    5.00    --  -11.60 -68.00 125.00  128
  3  \w    -48.00  78.00   1.00    5.00    --  -11.60  57.00   0.00  126
  4  \w    -66.00  78.00   1.00    5.00    --  -11.60  38.00-150.00  144
  5  \w    -48.00  78.00   1.00    5.00    --  -11.60  57.00  60.00  126
  6  \w   -101.00  27.00   1.00    5.00    --  -11.60 -68.00  90.00  128
  7  \w   -101.00 -70.00   1.00    5.00    --  -11.60 -68.00 -90.00   31
  8  \w   -101.00  43.00   1.00    5.00    --  -11.60 -38.00-120.00  144
;
_diffrn_measurement_device 'four-circle diffractometer'
_diffrn_measurement_device_type 'XtaLAB AFC12 (RCD3): Kappa single'
_diffrn_measurement_method '\w scans'
_diffrn_orient_matrix_type 'CrysAlisPro convention (1999,Acta A55,543-557)'
_diffrn_orient_matrix_UB_11 0.0887145000
_diffrn_orient_matrix_UB_12 -0.0204126000
_diffrn_orient_matrix_UB_13 -0.0357955000
_diffrn_orient_matrix_UB_21 0.0208816000
_diffrn_orient_matrix_UB_22 0.0756923000
_diffrn_orient_matrix_UB_23 -0.0112982000
_diffrn_orient_matrix_UB_31 0.0747650000
_diffrn_orient_matrix_UB_32 0.0045555000
_diffrn_orient_matrix_UB_33 0.0461643000
_diffrn_radiation_monochromator mirror
_diffrn_radiation_probe x-ray
_diffrn_radiation_type 'Mo K\a'
_diffrn_radiation_wavelength 0.71073
_diffrn_reflns_av_R_equivalents 0.0407
_diffrn_reflns_av_unetI/netI 0.0339
_diffrn_reflns_Laue_measured_fraction_full 1.000
_diffrn_reflns_Laue_measured_fraction_max 0.849
_diffrn_reflns_limit_h_max 12
_diffrn_reflns_limit_h_min -12
_diffrn_reflns_limit_k_max 8
_diffrn_reflns_limit_k_min -8
_diffrn_reflns_limit_l_max 16
_diffrn_reflns_limit_l_min -16
_diffrn_reflns_number 15615
_diffrn_reflns_point_group_measured_fraction_full 1.000
_diffrn_reflns_point_group_measured_fraction_max 0.849
_diffrn_reflns_theta_full 25.242
_diffrn_reflns_theta_max 30.314
_diffrn_reflns_theta_min 1.708
_diffrn_source 'Rotating-anode X-ray tube'
_diffrn_source_type 'Rigaku (Mo) X-ray Source'
_exptl_absorpt_coefficient_mu 3.492
_exptl_absorpt_correction_T_max 1.00000
_exptl_absorpt_correction_T_min 0.87068
_exptl_absorpt_correction_type multi-scan
_exptl_absorpt_process_details
;
CrysAlisPro 1.171.40.53 (Rigaku Oxford Diffraction, 2019)
Empirical absorption correction using spherical harmonics,
 implemented in SCALE3 ABSPACK scaling algorithm.
;
_exptl_crystal_colour colourless
_exptl_crystal_colour_primary colourless
_exptl_crystal_density_diffrn 2.286
_exptl_crystal_description block
_exptl_crystal_F_000 420
_exptl_crystal_size_max 0.07
_exptl_crystal_size_mid 0.06
_exptl_crystal_size_min 0.05
_refine_diff_density_max 0.664
_refine_diff_density_min -0.648
_refine_diff_density_rms 0.114
_refine_ls_extinction_method none
_refine_ls_goodness_of_fit_ref 1.053
_refine_ls_hydrogen_treatment undef
_refine_ls_matrix_type full
_refine_ls_number_parameters 211
_refine_ls_number_reflns 3302
_refine_ls_number_restraints 28
_refine_ls_restrained_S_all 1.049
_refine_ls_R_factor_all 0.0256
_refine_ls_R_factor_gt 0.0209
_refine_ls_shift/su_max 0.001
_refine_ls_shift/su_mean 0.000
_refine_ls_structure_factor_coef Fsqd
_refine_ls_weighting_details 'w=1/[\s^2^(Fo^2^)+(0.0155P)^2^+0.3192P] where P=(Fo^2^+2Fc^2^)/3'
_refine_ls_weighting_scheme calc
_refine_ls_wR_factor_gt 0.0460
_refine_ls_wR_factor_ref 0.0475
_reflns_Friedel_coverage 0.000
_reflns_number_gt 2943
_reflns_number_total 3302
_reflns_threshold_expression 'I > 2\s(I)'
_cod_data_source_file d5sc09834c2.cif
_cod_data_source_block u0201
_cod_database_code 1577452
_shelx_shelxl_version_number 2018/3
_chemical_oxdiff_formula Li7Si2S7I
_chemical_oxdiff_usercomment GPH228_500
_shelx_space_group_comment
;
The symmetry employed for this shelxl refinement is uniquely defined
by the following loop, which should always be used as a source of
symmetry information in preference to the above space-group names.
They are only intended as comments.
;
_shelx_estimated_absorpt_t_max 0.845
_shelx_estimated_absorpt_t_min 0.792
_olex2_refinement_description
;
1. Shared sites
{I1, Cl1}
2. Uiso/Uaniso restraints and constraints
Uanis(I1) = Uanis(Cl1)
3. Rigid body (RIGU) restrains
 S1, Li4, Li5, Li6, Li12
 with sigma for 1-2 distances of 0.0001 and sigma for 1-3 distances of 0.0001
4. Others
 1*[Sof(Li11)]+1*[Sof(Li12)]+1*[Sof(Li1)]+1*[Sof(Li4)]+1*[Sof(Li6)]+1*
 [Sof(Li8)]+1*[Sof(Li10)]+1*[Sof(Li7)]+1*[Sof(Li5)]+1*[Sof(Li3)]+1*[Sof(Li9)]=6
 with esd of 0.001
 1*[Sof(Li9)]+1*[Sof(Li11)]=1 with esd of 0.001
 Sof(Cl1)=1-FVAR(1)
 Sof(I1)=FVAR(1)
;
_olex2_submission_special_instructions 'No special instructions were received'
_oxdiff_exptl_absorpt_empirical_details
;
Empirical correction (ABSPACK) includes:
- Absorption correction using spherical harmonics
- Frame scaling
;
_oxdiff_exptl_absorpt_empirical_full_max 1.198
_oxdiff_exptl_absorpt_empirical_full_min 0.855

loop_
_space_group_symop_operation_xyz
'x, y, z'
'-x, -y, -z'

loop_
_atom_site_label
_atom_site_type_symbol
_atom_site_fract_x
_atom_site_fract_y
_atom_site_fract_z
_atom_site_U_iso_or_equiv
_atom_site_adp_type
_atom_site_occupancy
_atom_site_site_symmetry_order
_atom_site_calc_flag
_atom_site_refinement_flags_posn
_atom_site_refinement_flags_adp
_atom_site_refinement_flags_occupancy
_atom_site_disorder_assembly
_atom_site_disorder_group
I1 I 0.01132(2) 0.24824(2) 0.11365(2) 0.01149(6) Uani 0.8902(15) 1 d . . P . .
Cl1 Cl 0.01132(2) 0.24824(2) 0.11365(2) 0.01149(6) Uani 0.1098(15) 1 d . . P . .
S1 S 0.31861(6) 0.78350(8) 0.08446(5) 0.01185(12) Uani 1 1 d . . . . .
S2 S 0.69464(6) 0.75272(8) 0.16428(4) 0.01051(12) Uani 1 1 d . . . . .
S3 S 0.46320(6) 0.29533(8) 0.18757(5) 0.01119(12) Uani 1 1 d . . . . .
S4 S 0.43959(5) 0.76894(8) 0.36474(4) 0.00941(12) Uani 1 1 d . . . . .
S5 S 0.05597(6) 0.77616(8) 0.33128(4) 0.01067(12) Uani 1 1 d . . . . .
S6 S 0.23393(6) 0.76707(9) 0.59375(5) 0.01189(12) Uani 1 1 d . . . . .
S7 S 0.22867(6) 0.29336(8) 0.43133(4) 0.01110(12) Uani 1 1 d . . . . .
Si1 Si 0.47677(6) 0.64384(9) 0.19429(5) 0.00844(13) Uani 1 1 d . . . . .
Si2 Si 0.22967(6) 0.64152(9) 0.42894(5) 0.00857(13) Uani 1 1 d . . . . .
Li1 Li 0.2410(5) 0.0701(7) 0.2488(4) 0.0223(14) Uani 0.990(16) 1 d . . P . .
Li2 Li 0.4930(4) 0.2217(7) 0.3889(4) 0.0251(10) Uani 1 1 d . . . . .
Li3 Li 0.0581(5) 0.7073(7) 0.1272(3) 0.0212(14) Uani 0.962(15) 1 d . . P . .
Li4 Li 0.5667(9) 0.8890(14) -0.0080(7) 0.0246(18) Uani 0.516(13) 1 d . . P . .
Li5 Li 0.287(2) 0.834(3) -0.183(2) 0.0225(11) Uani 0.29(3) 1 d . . P . .
Li6 Li 0.2903(9) 0.6529(14) -0.1067(7) 0.0212(11) Uani 0.483(11) 1 d . . P . .
Li7 Li 0.7070(9) 0.6310(13) -0.0253(7) 0.018(2) Uani 0.495(15) 1 d . . P . .
Li8 Li -0.0047(9) 0.9280(13) 0.5339(8) 0.024(3) Uani 0.516(14) 1 d . . P . .
Li9 Li -0.1946(9) 0.6453(14) 0.3577(7) 0.018(2) Uani 0.496(13) 1 d . . P . .
Li10 Li 0.0136(8) 0.6336(12) 0.6649(7) 0.020(2) Uani 0.532(15) 1 d . . P . .
Li11 Li 0.2407(10) 0.1982(17) 0.6319(7) 0.025(3) Uani 0.504(13) 1 d . . P . .
Li12 Li 0.289(3) 0.827(4) -0.150(3) 0.0224(10) Uani 0.22(3) 1 d . . P . .

loop_
_atom_site_aniso_label
_atom_site_aniso_U_11
_atom_site_aniso_U_22
_atom_site_aniso_U_33
_atom_site_aniso_U_23
_atom_site_aniso_U_13
_atom_site_aniso_U_12
I1 0.01246(8) 0.00977(9) 0.01220(9) 0.00056(6) -0.00147(6) 0.00132(5)
Cl1 0.01246(8) 0.00977(9) 0.01220(9) 0.00056(6) -0.00147(6) 0.00132(5)
S1 0.0119(2) 0.0079(2) 0.0157(3) 0.00278(19) -0.0023(2) -0.00044(19)
S2 0.0114(2) 0.0092(2) 0.0110(3) 0.00052(19) 0.0008(2) -0.00061(18)
S3 0.0136(2) 0.0052(2) 0.0148(3) 0.00009(19) 0.0013(2) -0.00007(19)
S4 0.0103(2) 0.0069(2) 0.0110(3) -0.00133(18) 0.0010(2) -0.00103(18)
S5 0.0112(2) 0.0085(2) 0.0123(3) -0.00175(19) -0.0025(2) 0.00203(18)
S6 0.0129(2) 0.0126(3) 0.0101(3) -0.00350(19) 0.0009(2) -0.00029(19)
S7 0.0155(3) 0.0058(2) 0.0121(3) 0.00050(18) 0.0008(2) 0.00138(19)
Si1 0.0109(3) 0.0050(3) 0.0094(3) -0.0002(2) 0.0005(2) 0.0000(2)
Si2 0.0107(3) 0.0054(3) 0.0097(3) 0.0001(2) 0.0006(2) 0.0000(2)
Li1 0.026(2) 0.017(2) 0.024(3) -0.0011(16) 0.0061(18) -0.0066(17)
Li2 0.018(2) 0.033(3) 0.024(2) 0.0021(19) -0.0037(18) 0.0001(18)
Li3 0.023(2) 0.028(3) 0.013(2) -0.0042(17) 0.0012(17) -0.0067(18)
Li4 0.024(3) 0.027(4) 0.023(2) 0.002(2) -0.0046(18) -0.0017(17)
Li5 0.022(2) 0.0222(17) 0.0232(11) 0.0001(3) -0.0037(4) 0.0025(19)
Li6 0.018(3) 0.0223(16) 0.0232(16) 0.0002(8) -0.0022(10) 0.0036(16)
Li7 0.018(4) 0.019(4) 0.017(5) -0.002(3) 0.003(3) -0.002(3)
Li8 0.016(4) 0.023(5) 0.033(5) -0.011(3) 0.002(4) -0.003(3)
Li9 0.019(4) 0.015(5) 0.019(4) 0.004(3) 0.003(3) -0.001(3)
Li10 0.020(4) 0.021(4) 0.020(4) -0.001(3) -0.003(3) -0.002(3)
Li11 0.032(5) 0.030(6) 0.013(4) -0.003(3) -0.002(4) -0.003(4)
Li12 0.022(2) 0.0222(16) 0.0232(11) 0.0001(3) -0.0036(4) 0.0029(17)

loop_
_atom_type_symbol
_atom_type_description
_atom_type_scat_dispersion_real
_atom_type_scat_dispersion_imag
_atom_type_scat_source
Cl Cl 0.1484 0.1585 'International Tables Vol C Tables 4.2.6.8 and 6.1.1.4'
I I -0.4742 1.8119 'International Tables Vol C Tables 4.2.6.8 and 6.1.1.4'
Li Li -0.0003 0.0001 'International Tables Vol C Tables 4.2.6.8 and 6.1.1.4'
S S 0.1246 0.1234 'International Tables Vol C Tables 4.2.6.8 and 6.1.1.4'
Si Si 0.0817 0.0704 'International Tables Vol C Tables 4.2.6.8 and 6.1.1.4'

loop_
_geom_angle_atom_site_label_1
_geom_angle_atom_site_label_2
_geom_angle_atom_site_label_3
_geom_angle
_geom_angle_site_symmetry_1
_geom_angle_site_symmetry_3
_geom_angle_publ_flag
Li1 I1 Li3 137.36(12) . 2_565 ?
Li1 I1 Li3 59.52(11) . 1_545 ?
Li1 I1 Li5 117.1(5) . 2_565 ?
Li1 I1 Li7 69.96(18) . 2_665 ?
Li3 I1 Li1 104.12(12) . . ?
Li3 I1 Li3 162.88(16) . 1_545 ?
Li3 I1 Li3 99.82(11) 2_565 1_545 ?
Li3 I1 Li3 89.33(11) . 2_565 ?
Li3 I1 Li5 106.6(4) . 2_565 ?
Li3 I1 Li6 85.8(2) . 2_565 ?
Li3 I1 Li7 69.14(18) . 2_665 ?
Li5 I1 Li3 86.9(4) 2_565 1_545 ?
Li5 I1 Li3 96.4(5) 2_565 2_565 ?
Li6 I1 Li1 144.0(2) 2_565 . ?
Li6 I1 Li3 110.37(19) 2_565 1_545 ?
Li6 I1 Li3 76.0(2) 2_565 2_565 ?
Li6 I1 Li5 29.0(5) 2_565 2_565 ?
Li6 I1 Li7 143.8(2) 2_565 2_665 ?
Li7 I1 Li3 77.97(18) 2_665 2_565 ?
Li7 I1 Li3 98.46(17) 2_665 1_545 ?
Li7 I1 Li5 172.8(5) 2_665 2_565 ?
Li10 I1 Li1 67.90(18) 2_566 . ?
Li10 I1 Li3 153.37(18) 2_566 2_565 ?
Li10 I1 Li3 73.02(18) 2_566 . ?
Li10 I1 Li3 102.59(17) 2_566 1_545 ?
Li10 I1 Li5 70.8(5) 2_566 2_565 ?
Li10 I1 Li6 82.8(2) 2_566 2_565 ?
Li10 I1 Li7 112.4(2) 2_566 2_665 ?
Li10 I1 Li12 78.0(7) 2_566 2_565 ?
Li12 I1 Li1 123.9(7) 2_565 . ?
Li12 I1 Li3 88.1(5) 2_565 1_545 ?
Li12 I1 Li3 106.8(5) 2_565 . ?
Li12 I1 Li3 88.6(7) 2_565 2_565 ?
Li12 I1 Li5 7.8(6) 2_565 2_565 ?
Li12 I1 Li6 24.2(6) 2_565 2_565 ?
Li12 I1 Li7 165.8(7) 2_565 2_665 ?
Si1 S1 Li1 89.59(10) . 1_565 ?
Si1 S1 Li3 116.13(11) . . ?
Si1 S1 Li4 106.17(19) . 2_675 ?
Si1 S1 Li4 77.26(18) . . ?
Si1 S1 Li6 120.98(19) . . ?
Si1 S1 Li7 80.30(18) . 2_665 ?
Si1 S1 Li12 135.1(5) . . ?
Li1 S1 Li12 129.3(5) 1_565 . ?
Li3 S1 Li1 72.58(13) . 1_565 ?
Li3 S1 Li4 166.0(2) . . ?
Li3 S1 Li7 78.8(2) . 2_665 ?
Li3 S1 Li12 98.7(5) . . ?
Li4 S1 Li1 82.8(2) 2_675 1_565 ?
Li4 S1 Li1 113.2(2) . 1_565 ?
Li4 S1 Li3 130.0(2) 2_675 . ?
Li4 S1 Li4 42.6(4) 2_675 . ?
Li4 S1 Li6 86.7(3) 2_675 . ?
Li4 S1 Li7 135.7(3) 2_675 2_665 ?
Li4 S1 Li7 100.7(3) . 2_665 ?
Li4 S1 Li12 67.6(5) . . ?
Li4 S1 Li12 64.9(5) 2_675 . ?
Li6 S1 Li1 149.4(2) . 1_565 ?
Li6 S1 Li3 93.1(2) . . ?
Li6 S1 Li4 75.6(3) . . ?
Li6 S1 Li7 55.3(3) . 2_665 ?
Li6 S1 Li12 24.4(5) . . ?
Li7 S1 Li1 141.5(2) 2_665 1_565 ?
Li7 S1 Li12 79.7(5) 2_665 . ?
Si1 S2 Li4 79.7(2) . . ?
Si1 S2 Li5 110.3(4) . 2_675 ?
Si1 S2 Li6 79.14(19) . 2_665 ?
Si1 S2 Li7 97.50(19) . . ?
Si1 S2 Li9 96.77(17) . 1_655 ?
Si1 S2 Li11 94.0(2) . 2_666 ?
Si1 S2 Li12 111.5(6) . 2_675 ?
Li4 S2 Li5 76.3(6) . 2_675 ?
Li4 S2 Li6 97.4(3) . 2_665 ?
Li4 S2 Li9 172.5(3) . 1_655 ?
Li4 S2 Li11 149.4(3) . 2_666 ?
Li4 S2 Li12 68.4(7) . 2_675 ?
Li5 S2 Li6 167.1(6) 2_675 2_665 ?
Li5 S2 Li9 99.0(6) 2_675 1_655 ?
Li5 S2 Li11 78.0(6) 2_675 2_666 ?
Li5 S2 Li12 8.9(7) 2_675 2_675 ?
Li6 S2 Li9 88.3(3) 2_665 1_655 ?
Li7 S2 Li4 49.2(3) . . ?
Li7 S2 Li5 112.4(6) . 2_675 ?
Li7 S2 Li6 56.4(3) . 2_665 ?
Li7 S2 Li9 138.2(3) . 1_655 ?
Li7 S2 Li11 160.4(3) . 2_666 ?
Li7 S2 Li12 103.5(8) . 2_675 ?
Li11 S2 Li6 110.8(3) 2_666 2_665 ?
Li11 S2 Li9 23.6(3) 2_666 1_655 ?
Li11 S2 Li12 86.8(8) 2_666 2_675 ?
Li12 S2 Li6 159.3(8) 2_675 2_665 ?
Li12 S2 Li9 107.3(8) 2_675 1_655 ?
Si1 S3 Li1 124.17(10) . . ?
Si1 S3 Li2 98.28(10) . . ?
Si1 S3 Li4 119.4(2) . 2_665 ?
Si1 S3 Li5 106.3(4) . 2_665 ?
Si1 S3 Li6 81.1(2) . 2_665 ?
Si1 S3 Li7 82.84(18) . 2_665 ?
Si1 S3 Li12 105.6(6) . 2_665 ?
Li2 S3 Li1 72.08(14) . . ?
Li2 S3 Li6 108.8(2) . 2_665 ?
Li2 S3 Li7 148.1(2) . 2_665 ?
Li4 S3 Li1 86.6(2) 2_665 . ?
Li4 S3 Li2 142.3(2) 2_665 . ?
Li4 S3 Li6 78.1(3) 2_665 2_665 ?
Li4 S3 Li7 48.8(3) 2_665 2_665 ?
Li5 S3 Li1 125.6(5) 2_665 . ?
Li5 S3 Li2 82.8(6) 2_665 . ?
Li5 S3 Li4 85.2(6) 2_665 2_665 ?
Li5 S3 Li6 34.0(6) 2_665 2_665 ?
Li5 S3 Li7 127.7(6) 2_665 2_665 ?
Li5 S3 Li12 9.4(7) 2_665 2_665 ?
Li6 S3 Li1 154.7(2) 2_665 . ?
Li6 S3 Li7 102.9(3) 2_665 2_665 ?
Li7 S3 Li1 81.0(2) 2_665 . ?
Li12 S3 Li1 129.0(6) 2_665 . ?
Li12 S3 Li2 92.2(8) 2_665 . ?
Li12 S3 Li4 77.3(8) 2_665 2_665 ?
Li12 S3 Li6 27.8(7) 2_665 2_665 ?
Li12 S3 Li7 118.4(8) 2_665 2_665 ?
Si1 S4 Li1 83.02(9) . 1_565 ?
Si1 S4 Li2 113.54(9) . 1_565 ?
Si1 S4 Li2 151.79(9) . 2_666 ?
Si1 S4 Li11 82.10(17) . 2_666 ?
Si2 S4 Si1 110.83(3) . . ?
Si2 S4 Li1 81.47(8) . 1_565 ?
Si2 S4 Li2 79.76(8) . 2_666 ?
Si2 S4 Li2 116.66(9) . 1_565 ?
Si2 S4 Li11 152.29(18) . 2_666 ?
Li1 S4 Li2 125.02(12) 1_565 2_666 ?
Li2 S4 Li1 62.16(11) 1_565 1_565 ?
Li2 S4 Li2 81.68(13) 1_565 2_666 ?
Li2 S4 Li11 76.8(2) 1_565 2_666 ?
Li11 S4 Li1 125.4(2) 2_666 1_565 ?
Li11 S4 Li2 78.48(18) 2_666 2_666 ?
Si2 S5 Li1 89.95(10) . 1_565 ?
Si2 S5 Li3 117.45(11) . . ?
Si2 S5 Li8 94.2(2) . 2_576 ?
Si2 S5 Li8 78.24(18) . . ?
Si2 S5 Li9 119.51(19) . . ?
Si2 S5 Li10 77.80(17) . 2_566 ?
Si2 S5 Li11 131.33(19) . 2_566 ?
Li1 S5 Li8 104.87(19) 1_565 . ?
Li1 S5 Li11 130.4(2) 1_565 2_566 ?
Li3 S5 Li1 73.90(13) . 1_565 ?
Li3 S5 Li8 164.1(2) . . ?
Li3 S5 Li10 82.3(2) . 2_566 ?
Li3 S5 Li11 101.3(2) . 2_566 ?
Li8 S5 Li1 83.7(2) 2_576 1_565 ?
Li8 S5 Li3 140.5(2) 2_576 . ?
Li8 S5 Li8 26.7(4) 2_576 . ?
Li8 S5 Li10 129.9(3) 2_576 2_566 ?
Li8 S5 Li11 69.3(3) 2_576 2_566 ?
Li8 S5 Li11 67.0(2) . 2_566 ?
Li9 S5 Li1 149.8(2) . 1_565 ?
Li9 S5 Li3 95.9(2) . . ?
Li9 S5 Li8 87.4(3) . 2_576 ?
Li9 S5 Li8 77.2(3) . . ?
Li9 S5 Li10 57.2(3) . 2_566 ?
Li9 S5 Li11 22.3(3) . 2_566 ?
Li10 S5 Li1 144.4(2) 2_566 1_565 ?
Li10 S5 Li8 105.1(3) 2_566 . ?
Li10 S5 Li11 79.5(3) 2_566 2_566 ?
Si2 S6 Li2 94.86(10) . 2_666 ?
Si2 S6 Li5 164.6(4) . 1_556 ?
Si2 S6 Li8 82.6(2) . . ?
Si2 S6 Li9 82.44(19) . 2_566 ?
Si2 S6 Li10 102.81(19) . . ?
Si2 S6 Li11 120.69(19) . 1_565 ?
Li2 S6 Li5 76.1(4) 2_666 1_556 ?
Li2 S6 Li9 97.9(2) 2_666 2_566 ?
Li2 S6 Li11 87.2(2) 2_666 1_565 ?
Li8 S6 Li2 152.0(2) . 2_666 ?
Li8 S6 Li5 111.2(4) . 1_556 ?
Li8 S6 Li9 109.3(3) . 2_566 ?
Li8 S6 Li11 70.7(3) . 1_565 ?
Li9 S6 Li5 86.4(4) 2_566 1_556 ?
Li9 S6 Li11 156.0(3) 2_566 1_565 ?
Li10 S6 Li2 146.9(2) . 2_666 ?
Li10 S6 Li5 79.9(5) . 1_556 ?
Li10 S6 Li8 59.4(3) . . ?
Li10 S6 Li9 57.9(3) . 2_566 ?
Li10 S6 Li11 106.7(3) . 1_565 ?
Li11 S6 Li5 72.0(4) 1_565 1_556 ?
Si2 S7 Li1 120.63(10) . . ?
Si2 S7 Li2 100.14(10) . . ?
Si2 S7 Li8 122.71(19) . 2_566 ?
Si2 S7 Li9 82.76(19) . 2_566 ?
Si2 S7 Li10 78.98(17) . 2_566 ?
Si2 S7 Li11 104.6(2) . . ?
Li1 S7 Li9 156.3(2) . 2_566 ?
Li2 S7 Li1 71.02(14) . . ?
Li2 S7 Li9 110.9(2) . 2_566 ?
Li2 S7 Li10 140.9(2) . 2_566 ?
Li8 S7 Li1 85.1(2) 2_566 . ?
Li8 S7 Li2 137.1(2) 2_566 . ?
Li8 S7 Li9 78.2(3) 2_566 2_566 ?
Li8 S7 Li10 57.3(3) 2_566 2_566 ?
Li8 S7 Li11 74.4(3) 2_566 . ?
Li10 S7 Li1 76.0(2) 2_566 . ?
Li10 S7 Li9 107.7(3) 2_566 2_566 ?
Li11 S7 Li1 134.5(3) . . ?
Li11 S7 Li2 97.4(2) . . ?
Li11 S7 Li9 23.8(3) . 2_566 ?
Li11 S7 Li10 120.9(3) . 2_566 ?
S1 Si1 S4 108.81(3) . . ?
S2 Si1 S1 113.36(3) . . ?
S2 Si1 S4 102.38(3) . . ?
S3 Si1 S1 110.32(3) . . ?
S3 Si1 S2 110.37(3) . . ?
S3 Si1 S4 111.36(3) . . ?
S5 Si2 S4 108.18(3) . . ?
S6 Si2 S4 101.81(3) . . ?
S6 Si2 S5 112.14(3) . . ?
S7 Si2 S4 110.52(3) . . ?
S7 Si2 S5 113.58(3) . . ?
S7 Si2 S6 109.97(3) . . ?
I1 Li1 S4 163.63(16) . 1_545 ?
I1 Li1 Li2 139.59(17) . . ?
I1 Li1 Li3 67.78(13) . 1_545 ?
I1 Li1 Li7 55.46(16) . 2_665 ?
I1 Li1 Li8 88.12(18) . 2_566 ?
I1 Li1 Li10 54.76(16) . 2_566 ?
S1 Li1 I1 91.90(13) 1_545 . ?
S1 Li1 S4 77.02(11) 1_545 1_545 ?
S1 Li1 Li2 113.15(17) 1_545 . ?
S1 Li1 Li3 49.85(11) 1_545 1_545 ?
S1 Li1 Li7 73.65(17) 1_545 2_665 ?
S1 Li1 Li8 137.06(19) 1_545 2_566 ?
S1 Li1 Li10 144.1(2) 1_545 2_566 ?
S3 Li1 I1 101.94(14) . . ?
S3 Li1 S1 84.81(13) . 1_545 ?
S3 Li1 S4 89.17(13) . 1_545 ?
S3 Li1 S5 167.01(19) . 1_545 ?
S3 Li1 S7 91.02(13) . . ?
S3 Li1 Li2 52.76(12) . . ?
S3 Li1 Li3 131.18(18) . 1_545 ?
S3 Li1 Li7 49.05(15) . 2_665 ?
S3 Li1 Li8 137.0(2) . 2_566 ?
S3 Li1 Li10 112.61(19) . 2_566 ?
S4 Li1 Li2 56.76(12) 1_545 . ?
S4 Li1 Li3 95.87(14) 1_545 1_545 ?
S4 Li1 Li7 130.1(2) 1_545 2_665 ?
S4 Li1 Li8 91.87(18) 1_545 2_566 ?
S4 Li1 Li10 131.6(2) 1_545 2_566 ?
S5 Li1 I1 90.52(13) 1_545 . ?
S5 Li1 S1 91.20(12) 1_545 1_545 ?
S5 Li1 S4 77.88(11) 1_545 1_545 ?
S5 Li1 Li2 118.63(18) 1_545 . ?
S5 Li1 Li3 50.66(11) 1_545 1_545 ?
S5 Li1 Li7 141.1(2) 1_545 2_665 ?
S5 Li1 Li8 45.87(15) 1_545 2_566 ?
S5 Li1 Li10 77.55(18) 1_545 2_566 ?
S7 Li1 I1 103.79(14) . . ?
S7 Li1 S1 164.29(19) . 1_545 ?
S7 Li1 S4 87.79(13) . 1_545 ?
S7 Li1 S5 89.52(13) . 1_545 ?
S7 Li1 Li2 53.48(12) . . ?
S7 Li1 Li3 137.57(18) . 1_545 ?
S7 Li1 Li7 114.57(19) . 2_665 ?
S7 Li1 Li8 46.17(15) . 2_566 ?
S7 Li1 Li10 51.13(16) . 2_566 ?
Li2 Li1 Li3 152.3(2) . 1_545 ?
Li2 Li1 Li7 100.2(2) . 2_665 ?
Li2 Li1 Li8 93.2(2) . 2_566 ?
Li2 Li1 Li10 102.1(2) . 2_566 ?
Li3 Li1 Li7 95.0(2) 1_545 2_665 ?
Li3 Li1 Li8 91.42(18) 1_545 2_566 ?
Li3 Li1 Li10 99.7(2) 1_545 2_566 ?
Li7 Li1 Li8 136.3(2) 2_665 2_566 ?
Li10 Li1 Li7 93.8(2) 2_566 2_665 ?
Li10 Li1 Li8 42.6(2) 2_566 2_566 ?
S3 Li2 S4 93.78(14) . 1_545 ?
S3 Li2 S4 167.41(18) . 2_666 ?
S3 Li2 S6 99.82(15) . 2_666 ?
S3 Li2 S7 94.35(13) . . ?
S3 Li2 Li1 55.16(12) . . ?
S3 Li2 Li5 47.9(4) . 2_665 ?
S3 Li2 Li11 97.46(19) . 2_656 ?
S3 Li2 Li12 43.4(5) . 2_665 ?
S4 Li2 S4 98.32(13) 1_545 2_666 ?
S4 Li2 Li1 61.08(12) 1_545 . ?
S4 Li2 Li5 85.7(3) 1_545 2_665 ?
S4 Li2 Li5 129.5(4) 2_666 2_665 ?
S4 Li2 Li11 87.13(17) 2_666 2_656 ?
S4 Li2 Li11 53.12(16) 1_545 2_656 ?
S4 Li2 Li12 86.0(4) 1_545 2_665 ?
S4 Li2 Li12 133.9(5) 2_666 2_665 ?
S6 Li2 S4 74.50(10) 2_666 2_666 ?
S6 Li2 S4 101.24(14) 2_666 1_545 ?
S6 Li2 S7 159.8(2) 2_666 . ?
S6 Li2 Li1 144.6(2) 2_666 . ?
S6 Li2 Li5 55.5(4) 2_666 2_665 ?
S6 Li2 Li11 48.29(16) 2_666 2_656 ?
S6 Li2 Li12 59.7(5) 2_666 2_665 ?
S7 Li2 S4 92.00(13) . 1_545 ?
S7 Li2 S4 88.69(13) . 2_666 ?
S7 Li2 Li1 55.50(12) . . ?
S7 Li2 Li5 141.7(4) . 2_665 ?
S7 Li2 Li11 143.7(2) . 2_656 ?
S7 Li2 Li12 137.3(5) . 2_665 ?
Li1 Li2 S4 134.82(17) . 2_666 ?
Li1 Li2 Li5 91.0(4) . 2_665 ?
Li1 Li2 Li11 105.5(2) . 2_656 ?
Li1 Li2 Li12 87.2(5) . 2_665 ?
Li5 Li2 Li11 55.6(4) 2_665 2_656 ?
Li5 Li2 Li12 4.5(6) 2_665 2_665 ?
Li12 Li2 Li11 59.1(5) 2_665 2_656 ?
I1 Li3 I1 80.18(11) 2_565 1_565 ?
I1 Li3 I1 162.88(16) . 1_565 ?
I1 Li3 I1 90.67(11) . 2_565 ?
I1 Li3 Li1 119.73(16) 2_565 1_565 ?
I1 Li3 Li1 143.26(18) . 1_565 ?
I1 Li3 Li6 97.66(17) 1_565 . ?
I1 Li3 Li6 50.12(15) 2_565 . ?
I1 Li3 Li6 87.24(17) . . ?
I1 Li3 Li7 79.89(17) 2_565 2_665 ?
I1 Li3 Li7 56.41(16) . 2_665 ?
I1 Li3 Li10 128.94(19) 1_565 2_566 ?
I1 Li3 Li10 138.98(19) 2_565 2_566 ?
I1 Li3 Li10 52.81(15) . 2_566 ?
S1 Li3 I1 88.18(13) . 2_565 ?
S1 Li3 I1 107.88(16) . . ?
S1 Li3 I1 86.43(12) . 1_565 ?
S1 Li3 S5 101.59(15) . . ?
S1 Li3 Li1 57.57(12) . 1_565 ?
S1 Li3 Li6 42.99(15) . . ?
S1 Li3 Li7 52.51(16) . 2_665 ?
S1 Li3 Li10 118.0(2) . 2_566 ?
S5 Li3 I1 160.27(19) . 2_565 ?
S5 Li3 I1 83.33(12) . 1_565 ?
S5 Li3 I1 102.33(15) . . ?
S5 Li3 Li1 55.44(11) . 1_565 ?
S5 Li3 Li6 144.0(2) . . ?
S5 Li3 Li7 119.7(2) . 2_665 ?
S5 Li3 Li10 49.77(15) . 2_566 ?
Li1 Li3 I1 52.70(11) 1_565 1_565 ?
Li1 Li3 Li6 96.77(19) 1_565 . ?
Li1 Li3 Li7 106.0(2) 1_565 2_665 ?
Li1 Li3 Li10 101.24(19) 1_565 2_566 ?
Li7 Li3 I1 134.5(2) 2_665 1_565 ?
Li7 Li3 Li6 40.0(2) 2_665 . ?
Li7 Li3 Li10 91.5(2) 2_665 2_566 ?
Li10 Li3 Li6 131.4(2) 2_566 . ?
S1 Li4 S1 137.4(4) 2_675 . ?
S1 Li4 S2 113.2(3) 2_675 . ?
S1 Li4 S3 94.4(3) 2_675 2_665 ?
S1 Li4 Si1 147.5(3) 2_675 . ?
S1 Li4 Si1 44.02(14) . . ?
S1 Li4 Li5 100.1(5) . 2_675 ?
S1 Li4 Li5 99.5(5) 2_675 . ?
S1 Li4 Li5 70.3(5) 2_675 2_675 ?
S1 Li4 Li5 65.4(5) . . ?
S1 Li4 Li6 125.1(3) 2_675 . ?
S1 Li4 Li6 49.6(2) . . ?
S1 Li4 Li12 64.6(7) 2_675 2_675 ?
S1 Li4 Li12 59.7(6) . . ?
S1 Li4 Li12 104.4(7) . 2_675 ?
S1 Li4 Li12 103.7(6) 2_675 . ?
S2 Li4 S1 87.7(3) . . ?
S2 Li4 Si1 44.46(14) . . ?
S2 Li4 Li5 52.0(4) . 2_675 ?
S2 Li4 Li5 147.2(5) . . ?
S2 Li4 Li6 121.7(3) . . ?
S2 Li4 Li12 56.7(6) . 2_675 ?
S2 Li4 Li12 142.6(7) . . ?
S3 Li4 S1 100.7(3) 2_665 . ?
S3 Li4 S2 128.4(4) 2_665 . ?
S3 Li4 Si1 117.9(3) 2_665 . ?
S3 Li4 Li5 159.1(5) 2_665 2_675 ?
S3 Li4 Li5 47.2(4) 2_665 . ?
S3 Li4 Li6 51.6(2) 2_665 . ?
S3 Li4 Li12 154.6(7) 2_665 2_675 ?
S3 Li4 Li12 51.3(6) 2_665 . ?
Si1 Li4 Li5 77.6(5) . 2_675 ?
Si1 Li4 Li5 104.8(5) . . ?
Si1 Li4 Li6 81.6(3) . . ?
Si1 Li4 Li12 99.5(6) . . ?
Li4 Li4 S1 74.1(5) 2_675 2_675 ?
Li4 Li4 S1 63.3(5) 2_675 . ?
Li4 Li4 S2 117.6(7) 2_675 . ?
Li4 Li4 S3 111.4(6) 2_675 2_665 ?
Li4 Li4 Si1 95.3(6) 2_675 . ?
Li4 Li4 Li5 78.7(6) 2_675 2_675 ?
Li4 Li4 Li5 68.0(6) 2_675 . ?
Li4 Li4 Li6 80.7(5) 2_675 . ?
Li4 Li4 Li7 177.2(8) 2_675 . ?
Li4 Li4 Li12 77.7(7) 2_675 2_675 ?
Li4 Li4 Li12 66.2(7) 2_675 . ?
Li5 Li4 Li5 146.8(4) 2_675 . ?
Li6 Li4 Li5 25.7(4) . . ?
Li6 Li4 Li5 149.1(5) . 2_675 ?
Li7 Li4 S1 108.5(4) . 2_675 ?
Li7 Li4 S1 114.0(4) . . ?
Li7 Li4 S2 62.6(3) . . ?
Li7 Li4 S3 67.7(3) . 2_665 ?
Li7 Li4 Si1 83.0(4) . . ?
Li7 Li4 Li5 103.0(5) . 2_675 ?
Li7 Li4 Li5 110.2(5) . . ?
Li7 Li4 Li6 96.8(4) . . ?
Li7 Li4 Li12 111.9(6) . . ?
Li7 Li4 Li12 104.3(6) . 2_675 ?
Li12 Li4 Si1 83.3(7) 2_675 . ?
Li12 Li4 Li5 144.4(8) . 2_675 ?
Li12 Li4 Li5 145.2(8) 2_675 . ?
Li12 Li4 Li5 5.7(7) 2_675 2_675 ?
Li12 Li4 Li5 5.6(7) . . ?
Li12 Li4 Li6 22.2(5) . . ?
Li12 Li4 Li6 152.3(7) 2_675 . ?
Li12 Li4 Li12 143.8(5) 2_675 . ?
I1 Li5 Li2 143.2(8) 2_565 2_665 ?
I1 Li5 Li4 123.6(9) 2_565 . ?
I1 Li5 Li4 105.6(8) 2_565 2_675 ?
I1 Li5 Li10 52.8(4) 2_565 1_554 ?
I1 Li5 Li11 101.7(6) 2_565 1_564 ?
S2 Li5 I1 101.5(6) 2_675 2_565 ?
S2 Li5 S6 103.6(8) 2_675 1_554 ?
S2 Li5 Li2 97.6(7) 2_675 2_665 ?
S2 Li5 Li4 78.8(6) 2_675 . ?
S2 Li5 Li4 51.6(4) 2_675 2_675 ?
S2 Li5 Li10 117.0(7) 2_675 1_554 ?
S2 Li5 Li11 51.1(4) 2_675 1_564 ?
S3 Li5 I1 147.3(9) 2_665 2_565 ?
S3 Li5 S2 105.8(7) 2_665 2_675 ?
S3 Li5 S6 94.4(8) 2_665 1_554 ?
S3 Li5 Li2 49.3(4) 2_665 2_665 ?
S3 Li5 Li4 47.6(4) 2_665 . ?
S3 Li5 Li4 78.7(6) 2_665 2_675 ?
S3 Li5 Li10 124.8(8) 2_665 1_554 ?
S3 Li5 Li11 109.3(8) 2_665 1_564 ?
S6 Li5 I1 96.3(6) 1_554 2_565 ?
S6 Li5 Li2 48.4(4) 1_554 2_665 ?
S6 Li5 Li4 139.2(8) 1_554 . ?
S6 Li5 Li4 149.4(8) 1_554 2_675 ?
S6 Li5 Li10 44.5(4) 1_554 1_554 ?
S6 Li5 Li11 52.6(5) 1_554 1_564 ?
Li2 Li5 Li4 90.8(5) 2_665 . ?
Li2 Li5 Li10 90.4(7) 2_665 1_554 ?
Li4 Li5 Li2 111.0(6) 2_675 2_665 ?
Li4 Li5 Li4 33.2(4) 2_675 . ?
Li4 Li5 Li10 156.0(8) 2_675 1_554 ?
Li4 Li5 Li11 101.2(6) 2_675 1_564 ?
Li6 Li5 I1 72.7(9) . 2_565 ?
Li6 Li5 S2 135.2(15) . 2_675 ?
Li6 Li5 S3 75.3(9) . 2_665 ?
Li6 Li5 S6 121.1(12) . 1_554 ?
Li6 Li5 Li2 113.5(10) . 2_665 ?
Li6 Li5 Li4 86.3(11) . 2_675 ?
Li6 Li5 Li4 69.7(9) . . ?
Li6 Li5 Li10 95.1(9) . 1_554 ?
Li6 Li5 Li11 171.8(13) . 1_564 ?
Li10 Li5 Li4 163.8(7) 1_554 . ?
Li11 Li5 Li2 67.2(5) 1_564 2_665 ?
Li11 Li5 Li4 118.5(6) 1_564 . ?
Li11 Li5 Li10 76.7(6) 1_564 1_554 ?
I1 Li6 Si1 145.1(3) 2_565 2_665 ?
I1 Li6 Li3 53.85(17) 2_565 . ?
I1 Li6 Li4 101.5(3) 2_565 2_675 ?
I1 Li6 Li4 134.1(4) 2_565 . ?
S1 Li6 I1 92.4(3) . 2_565 ?
S1 Li6 S2 123.8(3) . 2_665 ?
S1 Li6 S3 104.6(3) . 2_665 ?
S1 Li6 Si1 117.5(3) . 2_665 ?
S1 Li6 Li3 43.90(16) . . ?
S1 Li6 Li4 46.6(2) . 2_675 ?
S1 Li6 Li4 54.8(2) . . ?
S2 Li6 I1 105.3(3) 2_665 2_565 ?
S2 Li6 Si1 43.99(13) 2_665 2_665 ?
S2 Li6 Li3 109.9(3) 2_665 . ?
S2 Li6 Li4 152.1(3) 2_665 2_675 ?
S2 Li6 Li4 119.3(3) 2_665 . ?
S3 Li6 I1 148.3(4) 2_665 2_565 ?
S3 Li6 S2 87.4(3) 2_665 2_665 ?
S3 Li6 Si1 44.20(14) 2_665 2_665 ?
S3 Li6 Li3 148.5(3) 2_665 . ?
S3 Li6 Li4 73.5(3) 2_665 2_675 ?
S3 Li6 Li4 50.3(2) 2_665 . ?
Si1 Li6 Li3 140.2(3) 2_665 . ?
Si1 Li6 Li4 111.9(3) 2_665 2_675 ?
Si1 Li6 Li4 80.4(3) 2_665 . ?
Li4 Li6 Li3 80.1(2) 2_675 . ?
Li4 Li6 Li3 98.3(3) . . ?
Li4 Li6 Li4 32.9(3) . 2_675 ?
Li5 Li6 I1 78.3(8) . 2_565 ?
Li5 Li6 S1 110.9(10) . . ?
Li5 Li6 S2 124.6(11) . 2_665 ?
Li5 Li6 S3 70.7(9) . 2_665 ?
Li5 Li6 Si1 104.6(10) . 2_665 ?
Li5 Li6 Li3 115.0(10) . . ?
Li5 Li6 Li4 68.4(10) . 2_675 ?
Li5 Li6 Li4 84.6(9) . . ?
Li5 Li6 Li7 177.0(11) . 2_665 ?
Li7 Li6 I1 100.6(4) 2_665 2_565 ?
Li7 Li6 S1 66.3(3) 2_665 . ?
Li7 Li6 S2 58.3(3) 2_665 2_665 ?
Li7 Li6 S3 110.7(4) 2_665 2_665 ?
Li7 Li6 Si1 78.0(3) 2_665 2_665 ?
Li7 Li6 Li3 62.4(3) 2_665 . ?
Li7 Li6 Li4 94.3(4) 2_665 . ?
Li7 Li6 Li4 109.3(4) 2_665 2_675 ?
Li12 Li6 I1 77.7(13) . 2_565 ?
Li12 Li6 S1 97.3(16) . . ?
Li12 Li6 S2 138.1(17) . 2_665 ?
Li12 Li6 S3 73.8(13) . 2_665 ?
Li12 Li6 Si1 112.9(15) . 2_665 ?
Li12 Li6 Li3 105.2(15) . . ?
Li12 Li6 Li4 55.8(15) . 2_675 ?
Li12 Li6 Li4 76.2(14) . . ?
Li12 Li6 Li5 13.6(16) . . ?
Li12 Li6 Li7 163.5(17) . 2_665 ?
I1 Li7 Si1 111.4(3) 2_665 2_665 ?
I1 Li7 Li1 54.57(16) 2_665 2_665 ?
I1 Li7 Li3 54.45(16) 2_665 2_665 ?
I1 Li7 Li12 114.8(5) 2_665 2_665 ?
S1 Li7 I1 102.2(3) 2_665 2_665 ?
S1 Li7 Si1 42.83(12) 2_665 2_665 ?
S1 Li7 Li1 108.8(3) 2_665 2_665 ?
S1 Li7 Li3 48.67(15) 2_665 2_665 ?
S1 Li7 Li12 53.0(5) 2_665 2_665 ?
S2 Li7 I1 109.5(3) . 2_665 ?
S2 Li7 S1 122.9(3) . 2_665 ?
S2 Li7 S3 129.9(3) . 2_665 ?
S2 Li7 Si1 138.9(3) . 2_665 ?
S2 Li7 Li1 128.2(3) . 2_665 ?
S2 Li7 Li3 126.7(3) . 2_665 ?
S2 Li7 Li12 70.7(5) . 2_665 ?
S3 Li7 I1 102.0(3) 2_665 2_665 ?
S3 Li7 S1 85.4(2) 2_665 2_665 ?
S3 Li7 Si1 43.03(12) 2_665 2_665 ?
S3 Li7 Li1 50.00(16) 2_665 2_665 ?
S3 Li7 Li3 103.3(3) 2_665 2_665 ?
S3 Li7 Li12 128.1(5) 2_665 2_665 ?
Si1 Li7 Li1 80.8(2) 2_665 2_665 ?
Si1 Li7 Li3 76.43(19) 2_665 2_665 ?
Si1 Li7 Li12 88.4(5) 2_665 2_665 ?
Li1 Li7 Li12 159.2(6) 2_665 2_665 ?
Li3 Li7 Li1 86.5(2) 2_665 2_665 ?
Li3 Li7 Li12 73.6(5) 2_665 2_665 ?
Li4 Li7 I1 114.2(4) . 2_665 ?
Li4 Li7 S1 135.7(4) . 2_665 ?
Li4 Li7 S2 68.2(3) . . ?
Li4 Li7 S3 63.6(3) . 2_665 ?
Li4 Li7 Si1 98.3(4) . 2_665 ?
Li4 Li7 Li1 75.8(4) . 2_665 ?
Li4 Li7 Li3 162.2(5) . 2_665 ?
Li4 Li7 Li6 120.0(5) . 2_665 ?
Li4 Li7 Li12 123.7(6) . 2_665 ?
Li6 Li7 I1 115.6(4) 2_665 2_665 ?
Li6 Li7 S1 58.4(3) 2_665 2_665 ?
Li6 Li7 S2 65.2(3) 2_665 . ?
Li6 Li7 S3 131.5(4) 2_665 2_665 ?
Li6 Li7 Si1 93.0(3) 2_665 2_665 ?
Li6 Li7 Li1 163.9(4) 2_665 2_665 ?
Li6 Li7 Li3 77.6(3) 2_665 2_665 ?
Li6 Li7 Li12 5.5(6) 2_665 2_665 ?
S5 Li8 S5 153.3(4) 2_576 . ?
S5 Li8 S6 106.2(3) 2_576 . ?
S5 Li8 S7 96.3(3) 2_576 2_566 ?
S5 Li8 Si2 42.96(13) . . ?
S5 Li8 Si2 146.2(3) 2_576 . ?
S5 Li8 Li1 147.6(3) . 2_566 ?
S5 Li8 Li1 50.43(17) 2_576 2_566 ?
S5 Li8 Li9 48.1(2) . . ?
S5 Li8 Li9 45.93(19) 2_576 2_576 ?
S5 Li8 Li9 119.4(3) . 2_576 ?
S5 Li8 Li9 135.4(3) 2_576 . ?
S5 Li8 Li11 112.3(3) . 1_565 ?
S5 Li8 Li11 59.9(3) 2_576 1_565 ?
S5 Li8 Li11 118.2(4) 2_576 2_566 ?
S5 Li8 Li11 57.8(2) . 2_566 ?
S6 Li8 S5 86.0(3) . . ?
S6 Li8 Si2 43.45(13) . . ?
S6 Li8 Li1 109.9(3) . 2_566 ?
S6 Li8 Li9 74.7(2) . 2_576 ?
S6 Li8 Li9 116.0(3) . . ?
S6 Li8 Li11 134.9(4) . 2_566 ?
S6 Li8 Li11 57.2(3) . 1_565 ?
S7 Li8 S5 99.0(3) 2_566 . ?
S7 Li8 S6 117.0(3) 2_566 . ?
S7 Li8 Si2 110.3(3) 2_566 . ?
S7 Li8 Li1 48.76(17) 2_566 2_566 ?
S7 Li8 Li9 141.0(4) 2_566 2_576 ?
S7 Li8 Li9 52.5(2) 2_566 . ?
S7 Li8 Li11 53.0(2) 2_566 2_566 ?
S7 Li8 Li11 146.9(4) 2_566 1_565 ?
Si2 Li8 Li1 140.8(3) . 2_566 ?
Si2 Li8 Li9 78.3(2) . . ?
Si2 Li8 Li9 102.7(3) . 2_576 ?
Li8 Li8 S5 86.1(8) 2_576 2_576 ?
Li8 Li8 S5 67.2(8) 2_576 . ?
Li8 Li8 S6 114.7(9) 2_576 . ?
Li8 Li8 S7 125.0(9) 2_576 2_566 ?
Li8 Li8 Si2 94.6(8) 2_576 . ?
Li8 Li8 Li1 124.6(9) 2_576 2_566 ?
Li8 Li8 Li9 88.8(8) 2_576 . ?
Li8 Li8 Li9 70.4(7) 2_576 2_576 ?
Li8 Li8 Li10 171.7(10) 2_576 . ?
Li8 Li8 Li11 79.2(8) 2_576 1_565 ?
Li8 Li8 Li11 77.6(8) 2_576 2_566 ?
Li9 Li8 Li1 99.8(3) . 2_566 ?
Li9 Li8 Li1 92.4(3) 2_576 2_566 ?
Li9 Li8 Li9 159.2(3) . 2_576 ?
Li10 Li8 S5 97.2(4) . 2_576 ?
Li10 Li8 S5 109.3(4) . . ?
Li10 Li8 S6 57.1(3) . . ?
Li10 Li8 S7 62.3(3) . 2_566 ?
Li10 Li8 Si2 78.4(3) . . ?
Li10 Li8 Li1 62.5(3) . 2_566 ?
Li10 Li8 Li9 94.1(3) . . ?
Li10 Li8 Li9 106.5(4) . 2_576 ?
Li10 Li8 Li11 95.9(4) . 1_565 ?
Li10 Li8 Li11 107.2(4) . 2_566 ?
Li11 Li8 Si2 94.8(3) 2_566 . ?
Li11 Li8 Si2 87.0(3) 1_565 . ?
Li11 Li8 Li1 93.2(3) 2_566 2_566 ?
Li11 Li8 Li1 100.0(3) 1_565 2_566 ?
Li11 Li8 Li9 17.5(2) 1_565 2_576 ?
Li11 Li8 Li9 160.2(4) 1_565 . ?
Li11 Li8 Li9 19.2(2) 2_566 . ?
Li11 Li8 Li9 144.4(4) 2_566 2_576 ?
Li11 Li8 Li11 156.8(3) 1_565 2_566 ?
S2 Li9 Si2 146.4(3) 1_455 2_566 ?
S2 Li9 Li8 110.1(3) 1_455 2_576 ?
S2 Li9 Li8 130.7(3) 1_455 . ?
S5 Li9 S2 98.6(3) . 1_455 ?
S5 Li9 S6 117.9(3) . 2_566 ?
S5 Li9 S7 102.3(3) . 2_566 ?
S5 Li9 Si2 113.2(3) . 2_566 ?
S5 Li9 Li8 46.7(2) . 2_576 ?
S5 Li9 Li8 54.7(2) . . ?
S6 Li9 S2 113.4(3) 2_566 1_455 ?
S6 Li9 Si2 42.20(12) 2_566 2_566 ?
S6 Li9 Li8 135.9(3) 2_566 2_576 ?
S6 Li9 Li8 115.8(3) 2_566 . ?
S7 Li9 S2 141.9(4) 2_566 1_455 ?
S7 Li9 S6 84.0(2) 2_566 2_566 ?
S7 Li9 Si2 42.10(12) 2_566 2_566 ?
S7 Li9 Li8 65.8(2) 2_566 2_576 ?
S7 Li9 Li8 49.3(2) 2_566 . ?
Si2 Li9 Li8 99.8(3) 2_566 2_576 ?
Si2 Li9 Li8 79.2(2) 2_566 . ?
Li8 Li9 Li8 20.8(3) . 2_576 ?
Li10 Li9 S2 109.9(4) 2_566 1_455 ?
Li10 Li9 S5 64.0(3) 2_566 . ?
Li10 Li9 S6 55.6(3) 2_566 2_566 ?
Li10 Li9 S7 107.9(4) 2_566 2_566 ?
Li10 Li9 Si2 77.0(3) 2_566 2_566 ?
Li10 Li9 Li8 102.6(3) 2_566 2_576 ?
Li10 Li9 Li8 94.9(3) 2_566 . ?
Li11 Li9 S2 73.8(6) 2_566 1_455 ?
Li11 Li9 S5 96.1(7) 2_566 . ?
Li11 Li9 S6 142.3(8) 2_566 2_566 ?
Li11 Li9 S7 72.6(6) 2_566 2_566 ?
Li11 Li9 Si2 111.3(7) 2_566 2_566 ?
Li11 Li9 Li8 58.7(6) 2_566 2_576 ?
Li11 Li9 Li8 69.8(6) 2_566 . ?
Li11 Li9 Li10 160.0(8) 2_566 2_566 ?
I1 Li10 Si2 115.7(3) 2_566 2_566 ?
I1 Li10 Li1 57.34(17) 2_566 2_566 ?
I1 Li10 Li3 54.17(16) 2_566 2_566 ?
I1 Li10 Li5 56.4(4) 2_566 1_556 ?
I1 Li10 Li11 111.9(3) 2_566 . ?
I1 Li10 Li12 51.6(5) 2_566 1_556 ?
S5 Li10 I1 101.8(3) 2_566 2_566 ?
S5 Li10 Si2 44.57(12) 2_566 2_566 ?
S5 Li10 Li1 111.8(3) 2_566 2_566 ?
S5 Li10 Li3 47.90(15) 2_566 2_566 ?
S5 Li10 Li5 121.5(4) 2_566 1_556 ?
S5 Li10 Li11 52.7(2) 2_566 . ?
S5 Li10 Li12 118.4(5) 2_566 1_556 ?
S6 Li10 I1 110.6(3) . 2_566 ?
S6 Li10 S5 123.3(3) . 2_566 ?
S6 Li10 S7 121.3(3) . 2_566 ?
S6 Li10 Si2 133.6(3) . 2_566 ?
S6 Li10 Li1 124.8(3) . 2_566 ?
S6 Li10 Li3 132.0(3) . 2_566 ?
S6 Li10 Li5 55.6(5) . 1_556 ?
S6 Li10 Li8 63.5(3) . . ?
S6 Li10 Li9 66.5(3) . 2_566 ?
S6 Li10 Li11 72.2(3) . . ?
S6 Li10 Li12 60.9(5) . 1_556 ?
S7 Li10 I1 107.9(3) 2_566 2_566 ?
S7 Li10 S5 88.6(2) 2_566 2_566 ?
S7 Li10 Si2 44.45(12) 2_566 2_566 ?
S7 Li10 Li1 52.83(17) 2_566 2_566 ?
S7 Li10 Li3 106.3(3) 2_566 2_566 ?
S7 Li10 Li5 147.0(4) 2_566 1_556 ?
S7 Li10 Li11 128.6(3) 2_566 . ?
S7 Li10 Li12 147.2(5) 2_566 1_556 ?
Si2 Li10 Li1 83.9(2) 2_566 2_566 ?
Si2 Li10 Li3 77.61(19) 2_566 2_566 ?
Si2 Li10 Li5 164.9(5) 2_566 1_556 ?
Si2 Li10 Li11 88.6(2) 2_566 . ?
Si2 Li10 Li12 160.2(6) 2_566 1_556 ?
Li1 Li10 Li3 87.5(2) 2_566 2_566 ?
Li1 Li10 Li5 99.5(4) 2_566 1_556 ?
Li1 Li10 Li11 161.3(3) 2_566 . ?
Li1 Li10 Li12 97.3(5) 2_566 1_556 ?
Li3 Li10 Li11 74.2(2) 2_566 . ?
Li3 Li10 Li12 82.7(5) 2_566 1_556 ?
Li5 Li10 Li3 87.8(5) 1_556 2_566 ?
Li5 Li10 Li11 83.7(4) 1_556 . ?
Li5 Li10 Li12 5.4(6) 1_556 1_556 ?
Li8 Li10 I1 115.8(4) . 2_566 ?
Li8 Li10 S5 136.4(4) . 2_566 ?
Li8 Li10 S7 60.4(3) . 2_566 ?
Li8 Li10 Si2 97.0(3) . 2_566 ?
Li8 Li10 Li1 74.9(3) . 2_566 ?
Li8 Li10 Li3 162.1(4) . 2_566 ?
Li8 Li10 Li5 98.1(5) . 1_556 ?
Li8 Li10 Li9 120.1(5) . 2_566 ?
Li8 Li10 Li11 123.1(4) . . ?
Li8 Li10 Li12 102.4(6) . 1_556 ?
Li9 Li10 I1 111.1(3) 2_566 2_566 ?
Li9 Li10 S5 58.8(3) 2_566 2_566 ?
Li9 Li10 S7 133.0(4) 2_566 2_566 ?
Li9 Li10 Si2 94.2(3) 2_566 2_566 ?
Li9 Li10 Li1 165.0(4) 2_566 2_566 ?
Li9 Li10 Li3 77.6(3) 2_566 2_566 ?
Li9 Li10 Li5 78.6(4) 2_566 1_556 ?
Li9 Li10 Li11 6.1(2) 2_566 . ?
Li9 Li10 Li12 79.4(5) 2_566 1_556 ?
Li11 Li10 Li12 84.1(5) . 1_556 ?
S2 Li11 S4 76.4(2) 2_666 2_666 ?
S2 Li11 S5 92.8(3) 2_666 2_566 ?
S2 Li11 S6 106.3(3) 2_666 1_545 ?
S2 Li11 Li2 90.0(3) 2_666 2_656 ?
S2 Li11 Li5 50.9(4) 2_666 1_546 ?
S2 Li11 Li8 145.5(4) 2_666 2_566 ?
S2 Li11 Li8 127.1(4) 2_666 1_545 ?
S2 Li11 Li10 86.1(3) 2_666 . ?
S2 Li11 Li12 47.0(5) 2_666 1_546 ?
S4 Li11 Li2 50.10(17) 2_666 2_656 ?
S4 Li11 Li5 84.9(4) 2_666 1_546 ?
S4 Li11 Li8 136.7(4) 2_666 2_566 ?
S4 Li11 Li8 141.1(4) 2_666 1_545 ?
S4 Li11 Li10 124.3(3) 2_666 . ?
S4 Li11 Li12 85.0(5) 2_666 1_546 ?
S5 Li11 S4 167.7(4) 2_566 2_666 ?
S5 Li11 Li2 137.2(3) 2_566 2_656 ?
S5 Li11 Li5 92.9(4) 2_566 1_546 ?
S5 Li11 Li8 55.2(2) 2_566 2_566 ?
S5 Li11 Li8 50.8(2) 2_566 1_545 ?
S5 Li11 Li10 47.7(2) 2_566 . ?
S5 Li11 Li12 92.0(5) 2_566 1_546 ?
S6 Li11 S4 94.5(3) 1_545 2_666 ?
S6 Li11 S5 94.3(3) 1_545 2_566 ?
S6 Li11 Li2 44.53(17) 1_545 2_656 ?
S6 Li11 Li5 55.4(4) 1_545 1_546 ?
S6 Li11 Li8 52.1(2) 1_545 1_545 ?
S6 Li11 Li8 68.4(3) 1_545 2_566 ?
S6 Li11 Li10 141.2(3) 1_545 . ?
S6 Li11 Li12 59.5(5) 1_545 1_546 ?
S7 Li11 S2 157.1(4) . 2_666 ?
S7 Li11 S4 91.5(3) . 2_666 ?
S7 Li11 S5 96.6(3) . 2_566 ?
S7 Li11 S6 93.8(3) . 1_545 ?
S7 Li11 Li2 97.1(3) . 2_656 ?
S7 Li11 Li5 148.5(6) . 1_546 ?
S7 Li11 Li8 52.7(2) . 2_566 ?
S7 Li11 Li8 74.1(3) . 1_545 ?
S7 Li11 Li10 84.9(3) . . ?
S7 Li11 Li12 152.6(6) . 1_546 ?
Li5 Li11 Li2 57.2(4) 1_546 2_656 ?
Li5 Li11 Li10 122.7(5) 1_546 . ?
Li5 Li11 Li12 4.1(6) 1_546 1_546 ?
Li8 Li11 Li2 105.0(3) 2_566 2_656 ?
Li8 Li11 Li2 95.2(3) 1_545 2_656 ?
Li8 Li11 Li5 112.4(5) 2_566 1_546 ?
Li8 Li11 Li5 89.3(5) 1_545 1_546 ?
Li8 Li11 Li8 23.2(3) 1_545 2_566 ?
Li8 Li11 Li10 80.7(3) 2_566 . ?
Li8 Li11 Li10 90.9(3) 1_545 . ?
Li8 Li11 Li12 115.0(5) 2_566 1_546 ?
Li8 Li11 Li12 91.8(5) 1_545 1_546 ?
Li9 Li11 S2 82.6(6) 2_566 2_666 ?
Li9 Li11 S4 110.4(7) 2_566 2_666 ?
Li9 Li11 S5 61.6(6) 2_566 2_566 ?
Li9 Li11 S6 155.0(8) 2_566 1_545 ?
Li9 Li11 S7 83.6(7) 2_566 . ?
Li9 Li11 Li2 160.4(8) 2_566 2_656 ?
Li9 Li11 Li5 127.0(8) 2_566 1_546 ?
Li9 Li11 Li8 103.8(7) 2_566 1_545 ?
Li9 Li11 Li8 91.0(7) 2_566 2_566 ?
Li9 Li11 Li10 14.0(6) 2_566 . ?
Li9 Li11 Li12 123.1(9) 2_566 1_546 ?
Li10 Li11 Li2 174.0(3) . 2_656 ?
Li10 Li11 Li12 119.4(5) . 1_546 ?
Li12 Li11 Li2 60.2(5) 1_546 2_656 ?
I1 Li12 S1 84.5(9) 2_565 . ?
I1 Li12 Li2 132.4(11) 2_565 2_665 ?
I1 Li12 Li4 137.0(13) 2_565 . ?
I1 Li12 Li4 115.2(11) 2_565 2_675 ?
I1 Li12 Li7 77.5(7) 2_565 2_665 ?
I1 Li12 Li10 50.4(5) 2_565 1_554 ?
I1 Li12 Li11 96.0(8) 2_565 1_564 ?
S1 Li12 Li2 139.0(9) . 2_665 ?
S1 Li12 Li4 52.6(6) . . ?
S1 Li12 Li4 50.5(6) . 2_675 ?
S1 Li12 Li7 47.4(5) . 2_665 ?
S1 Li12 Li10 130.5(9) . 1_554 ?
S1 Li12 Li11 145.0(9) . 1_564 ?
S2 Li12 I1 102.6(8) 2_675 2_565 ?
S2 Li12 S1 99.4(10) 2_675 . ?
S2 Li12 Li2 89.9(9) 2_675 2_665 ?
S2 Li12 Li4 83.2(7) 2_675 . ?
S2 Li12 Li4 55.0(5) 2_675 2_675 ?
S2 Li12 Li7 146.8(12) 2_675 2_665 ?
S2 Li12 Li10 108.6(9) 2_675 1_554 ?
S2 Li12 Li11 46.2(5) 2_675 1_564 ?
S3 Li12 I1 152.7(10) 2_665 2_565 ?
S3 Li12 S1 94.8(9) 2_665 . ?
S3 Li12 S2 104.4(9) 2_665 2_675 ?
S3 Li12 Li2 44.4(5) 2_665 2_665 ?
S3 Li12 Li4 84.0(8) 2_665 2_675 ?
S3 Li12 Li4 51.4(5) 2_665 . ?
S3 Li12 Li7 82.0(7) 2_665 2_665 ?
S3 Li12 Li10 115.7(10) 2_665 1_554 ?
S3 Li12 Li11 99.8(10) 2_665 1_564 ?
Li4 Li12 Li2 109.6(8) 2_675 2_665 ?
Li4 Li12 Li2 89.6(7) . 2_665 ?
Li4 Li12 Li4 36.2(5) 2_675 . ?
Li4 Li12 Li7 94.3(9) 2_675 2_665 ?
Li4 Li12 Li7 75.6(7) . 2_665 ?
Li4 Li12 Li10 165.4(9) . 1_554 ?
Li4 Li12 Li10 158.4(9) 2_675 1_554 ?
Li4 Li12 Li11 116.3(8) . 1_564 ?
Li4 Li12 Li11 99.5(7) 2_675 1_564 ?
Li6 Li12 I1 78.1(13) . 2_565 ?
Li6 Li12 S1 58.3(15) . . ?
Li6 Li12 S2 158(2) . 2_675 ?
Li6 Li12 S3 78.4(13) . 2_665 ?
Li6 Li12 Li2 106.3(16) . 2_665 ?
Li6 Li12 Li4 104.1(19) . 2_675 ?
Li6 Li12 Li4 81.6(15) . . ?
Li6 Li12 Li7 11.0(12) . 2_665 ?
Li6 Li12 Li10 89.3(14) . 1_554 ?
Li6 Li12 Li11 156(2) . 1_564 ?
Li7 Li12 Li2 114.9(7) 2_665 2_665 ?
Li7 Li12 Li10 97.0(6) 2_665 1_554 ?
Li10 Li12 Li2 82.0(7) 1_554 2_665 ?
Li11 Li12 Li2 60.7(6) 1_564 2_665 ?
Li11 Li12 Li7 166.2(9) 1_564 2_665 ?
Li11 Li12 Li10 69.7(6) 1_564 1_554 ?

loop_
_geom_bond_atom_site_label_1
_geom_bond_atom_site_label_2
_geom_bond_distance
_geom_bond_site_symmetry_2
_geom_bond_publ_flag
I1 Li1 2.829(4) . ?
I1 Li3 3.292(4) 1_545 ?
I1 Li3 2.793(4) . ?
I1 Li3 2.942(4) 2_565 ?
I1 Li5 2.87(2) 2_565 ?
I1 Li6 2.796(8) 2_565 ?
I1 Li7 2.859(8) 2_665 ?
I1 Li10 2.744(8) 2_566 ?
I1 Li12 2.79(3) 2_565 ?
S1 Si1 2.1060(7) . ?
S1 Li1 2.711(4) 1_565 ?
S1 Li3 2.455(4) . ?
S1 Li4 2.407(8) 2_675 ?
S1 Li4 2.590(9) . ?
S1 Li6 2.415(9) . ?
S1 Li7 2.595(8) 2_665 ?
S1 Li12 2.82(3) . ?
S2 Si1 2.1046(8) . ?
S2 Li4 2.487(8) . ?
S2 Li5 2.500(18) 2_675 ?
S2 Li6 2.538(8) 2_665 ?
S2 Li7 2.378(8) . ?
S2 Li9 2.586(8) 1_655 ?
S2 Li11 2.505(8) 2_666 ?
S2 Li12 2.54(2) 2_675 ?
S3 Si1 2.1004(7) . ?
S3 Li1 2.530(4) . ?
S3 Li2 2.454(4) . ?
S3 Li4 2.415(9) 2_665 ?
S3 Li5 2.400(19) 2_665 ?
S3 Li6 2.460(9) 2_665 ?
S3 Li7 2.494(8) 2_665 ?
S3 Li12 2.41(2) 2_665 ?
S4 Si1 2.1963(8) . ?
S4 Si2 2.1900(8) . ?
S4 Li1 2.903(4) 1_565 ?
S4 Li2 2.774(4) 1_565 ?
S4 Li2 2.989(4) 2_666 ?
S4 Li11 2.892(9) 2_666 ?
S5 Si2 2.1092(7) . ?
S5 Li1 2.627(4) 1_565 ?
S5 Li3 2.467(4) . ?
S5 Li8 2.446(8) 2_576 ?
S5 Li8 2.648(9) . ?
S5 Li9 2.415(8) . ?
S5 Li10 2.538(8) 2_566 ?
S5 Li11 2.730(9) 2_566 ?
S6 Si2 2.1010(8) . ?
S6 Li2 2.472(4) 2_666 ?
S6 Li5 2.73(3) 1_556 ?
S6 Li8 2.469(8) . ?
S6 Li9 2.573(8) 2_566 ?
S6 Li10 2.315(8) . ?
S6 Li11 2.631(10) 1_565 ?
S7 Si2 2.0954(7) . ?
S7 Li1 2.556(4) . ?
S7 Li2 2.492(4) . ?
S7 Li8 2.452(8) 2_566 ?
S7 Li9 2.564(8) 2_566 ?
S7 Li10 2.498(7) 2_566 ?
S7 Li11 2.463(9) . ?
Li1 Li2 2.933(6) . ?
Li1 Li3 3.065(6) 1_545 ?
Li1 Li7 3.261(9) 2_665 ?
Li1 Li8 3.387(10) 2_566 ?
Li1 Li10 3.113(9) 2_566 ?
Li2 Li5 3.21(2) 2_665 ?
Li2 Li11 3.520(11) 2_656 ?
Li2 Li12 3.50(3) 2_665 ?
Li3 Li6 3.536(10) . ?
Li3 Li7 3.208(9) 2_665 ?
Li3 Li10 3.295(9) 2_566 ?
Li4 Li4 1.822(17) 2_675 ?
Li4 Li5 3.26(2) . ?
Li4 Li5 3.08(2) 2_675 ?
Li4 Li6 3.071(12) . ?
Li4 Li7 2.028(12) . ?
Li4 Li12 3.01(3) . ?
Li4 Li12 2.82(3) 2_675 ?
Li5 Li6 1.42(2) . ?
Li5 Li10 3.25(2) 1_554 ?
Li5 Li11 3.15(3) 1_564 ?
Li6 Li7 2.329(12) 2_665 ?
Li6 Li12 1.17(3) . ?
Li7 Li12 3.47(3) 2_665 ?
Li8 Li8 1.192(18) 2_576 ?
Li8 Li9 3.358(11) 2_576 ?
Li8 Li9 3.164(12) . ?
Li8 Li10 2.373(12) . ?
Li8 Li11 2.970(12) 2_566 ?
Li8 Li11 2.953(12) 1_565 ?
Li9 Li10 2.375(12) 2_566 ?
Li9 Li11 1.042(11) 2_566 ?
Li10 Li11 3.373(13) . ?
Li10 Li12 3.49(3) 1_556 ?
Li11 Li12 3.46(3) 1_546 ?

loop_
_geom_torsion_atom_site_label_1
_geom_torsion_atom_site_label_2
_geom_torsion_atom_site_label_3
_geom_torsion_atom_site_label_4
_geom_torsion
_geom_torsion_site_symmetry_1
_geom_torsion_site_symmetry_2
_geom_torsion_site_symmetry_3
_geom_torsion_site_symmetry_4
_geom_torsion_publ_flag
I1 Li5 Li6 S1 -88.1(5) 2_565 . . . ?
I1 Li5 Li6 S2 100.7(7) 2_565 . . 2_665 ?
I1 Li5 Li6 S3 173.1(5) 2_565 . . 2_665 ?
I1 Li5 Li6 Si1 144.3(4) 2_565 . . 2_665 ?
I1 Li5 Li6 Li3 -40.4(6) 2_565 . . . ?
I1 Li5 Li6 Li4 -137.1(4) 2_565 . . . ?
I1 Li5 Li6 Li4 -107.6(5) 2_565 . . 2_675 ?
I1 Li5 Li6 Li12 -86(8) 2_565 . . . ?
I1 Li6 Li12 S1 90.9(5) 2_565 . . . ?
I1 Li6 Li12 S2 94(5) 2_565 . . 2_675 ?
I1 Li6 Li12 S3 -166.0(8) 2_565 . . 2_665 ?
I1 Li6 Li12 Li2 -131.0(11) 2_565 . . 2_665 ?
I1 Li6 Li12 Li4 113.3(11) 2_565 . . 2_675 ?
I1 Li6 Li12 Li4 141.9(7) 2_565 . . . ?
I1 Li6 Li12 Li7 86(5) 2_565 . . 2_665 ?
I1 Li6 Li12 Li10 -49.5(3) 2_565 . . 1_554 ?
I1 Li6 Li12 Li11 -78(4) 2_565 . . 1_564 ?
S1 Li6 Li12 I1 -90.9(5) . . . 2_565 ?
S1 Li6 Li12 S2 3(5) . . . 2_675 ?
S1 Li6 Li12 S3 103.1(5) . . . 2_665 ?
S1 Li6 Li12 Li2 138.1(8) . . . 2_665 ?
S1 Li6 Li12 Li4 50.9(6) . . . . ?
S1 Li6 Li12 Li4 22.4(11) . . . 2_675 ?
S1 Li6 Li12 Li7 -5(4) . . . 2_665 ?
S1 Li6 Li12 Li10 -140.4(5) . . . 1_554 ?
S1 Li6 Li12 Li11 -169(4) . . . 1_564 ?
S2 Li5 Li6 I1 89.0(15) 2_675 . . 2_565 ?
S2 Li5 Li6 S1 0.8(18) 2_675 . . . ?
S2 Li5 Li6 S2 -170.4(9) 2_675 . . 2_665 ?
S2 Li5 Li6 S3 -97.9(15) 2_675 . . 2_665 ?
S2 Li5 Li6 Si1 -126.7(13) 2_675 . . 2_665 ?
S2 Li5 Li6 Li3 48.5(17) 2_675 . . . ?
S2 Li5 Li6 Li4 -48.2(14) 2_675 . . . ?
S2 Li5 Li6 Li4 -18.6(12) 2_675 . . 2_675 ?
S2 Li5 Li6 Li12 3(7) 2_675 . . . ?
S2 Li6 Li12 I1 99.3(15) 2_665 . . 2_565 ?
S2 Li6 Li12 S1 -169.7(18) 2_665 . . . ?
S2 Li6 Li12 S2 -166(3) 2_665 . . 2_675 ?
S2 Li6 Li12 S3 -66.6(17) 2_665 . . 2_665 ?
S2 Li6 Li12 Li2 -32(2) 2_665 . . 2_665 ?
S2 Li6 Li12 Li4 -118.8(15) 2_665 . . . ?
S2 Li6 Li12 Li4 -147.4(11) 2_665 . . 2_675 ?
S2 Li6 Li12 Li7 -175(6) 2_665 . . 2_665 ?
S2 Li6 Li12 Li10 49.8(18) 2_665 . . 1_554 ?
S2 Li6 Li12 Li11 22(5) 2_665 . . 1_564 ?
S3 Li5 Li6 I1 -173.1(5) 2_665 . . 2_565 ?
S3 Li5 Li6 S1 98.7(5) 2_665 . . . ?
S3 Li5 Li6 S2 -72.5(8) 2_665 . . 2_665 ?
S3 Li5 Li6 Si1 -28.8(6) 2_665 . . 2_665 ?
S3 Li5 Li6 Li3 146.4(4) 2_665 . . . ?
S3 Li5 Li6 Li4 79.3(4) 2_665 . . 2_675 ?
S3 Li5 Li6 Li4 49.7(3) 2_665 . . . ?
S3 Li5 Li6 Li12 101(8) 2_665 . . . ?
S3 Li6 Li12 I1 166.0(8) 2_665 . . 2_565 ?
S3 Li6 Li12 S1 -103.1(5) 2_665 . . . ?
S3 Li6 Li12 S2 -100(5) 2_665 . . 2_675 ?
S3 Li6 Li12 Li2 35.0(6) 2_665 . . 2_665 ?
S3 Li6 Li12 Li4 -52.2(3) 2_665 . . . ?
S3 Li6 Li12 Li4 -80.8(9) 2_665 . . 2_675 ?
S3 Li6 Li12 Li7 -108(5) 2_665 . . 2_665 ?
S3 Li6 Li12 Li10 116.5(8) 2_665 . . 1_554 ?
S3 Li6 Li12 Li11 88(4) 2_665 . . 1_564 ?
S6 Li5 Li6 I1 -86.9(10) 1_554 . . 2_565 ?
S6 Li5 Li6 S1 -175.0(7) 1_554 . . . ?
S6 Li5 Li6 S2 13.8(16) 1_554 . . 2_665 ?
S6 Li5 Li6 S3 86.3(10) 1_554 . . 2_665 ?
S6 Li5 Li6 Si1 57.4(11) 1_554 . . 2_665 ?
S6 Li5 Li6 Li3 -127.3(9) 1_554 . . . ?
S6 Li5 Li6 Li4 165.6(13) 1_554 . . 2_675 ?
S6 Li5 Li6 Li4 136.0(10) 1_554 . . . ?
S6 Li5 Li6 Li12 -173(8) 1_554 . . . ?
Si1 Li6 Li12 I1 145.1(6) 2_665 . . 2_565 ?
Si1 Li6 Li12 S1 -124.0(9) 2_665 . . . ?
Si1 Li6 Li12 S2 -121(4) 2_665 . . 2_675 ?
Si1 Li6 Li12 S3 -20.9(11) 2_665 . . 2_665 ?
Si1 Li6 Li12 Li2 14.0(15) 2_665 . . 2_665 ?
Si1 Li6 Li12 Li4 -101.7(12) 2_665 . . 2_675 ?
Si1 Li6 Li12 Li4 -73.1(9) 2_665 . . . ?
Si1 Li6 Li12 Li7 -129(5) 2_665 . . 2_665 ?
Si1 Li6 Li12 Li10 95.5(7) 2_665 . . 1_554 ?
Si1 Li6 Li12 Li11 67(4) 2_665 . . 1_564 ?
Li2 Li5 Li6 I1 -141.2(9) 2_665 . . 2_565 ?
Li2 Li5 Li6 S1 130.7(7) 2_665 . . . ?
Li2 Li5 Li6 S2 -40.5(13) 2_665 . . 2_665 ?
Li2 Li5 Li6 S3 32.0(6) 2_665 . . 2_665 ?
Li2 Li5 Li6 Si1 3.1(11) 2_665 . . 2_665 ?
Li2 Li5 Li6 Li3 178.4(4) 2_665 . . . ?
Li2 Li5 Li6 Li4 111.3(9) 2_665 . . 2_675 ?
Li2 Li5 Li6 Li4 81.7(8) 2_665 . . . ?
Li2 Li5 Li6 Li12 133(8) 2_665 . . . ?
Li3 Li6 Li12 I1 -46.8(7) . . . 2_565 ?
Li3 Li6 Li12 S1 44.1(4) . . . . ?
Li3 Li6 Li12 S2 48(5) . . . 2_675 ?
Li3 Li6 Li12 S3 147.2(4) . . . 2_665 ?
Li3 Li6 Li12 Li2 -177.8(5) . . . 2_665 ?
Li3 Li6 Li12 Li4 95.1(5) . . . . ?
Li3 Li6 Li12 Li4 66.5(11) . . . 2_675 ?
Li3 Li6 Li12 Li7 39(4) . . . 2_665 ?
Li3 Li6 Li12 Li10 -96.3(7) . . . 1_554 ?
Li3 Li6 Li12 Li11 -125(4) . . . 1_564 ?
Li4 Li5 Li6 I1 137.1(4) . . . 2_565 ?
Li4 Li5 Li6 I1 107.6(5) 2_675 . . 2_565 ?
Li4 Li5 Li6 S1 49.0(5) . . . . ?
Li4 Li5 Li6 S1 19.4(7) 2_675 . . . ?
Li4 Li5 Li6 S2 -122.2(7) . . . 2_665 ?
Li4 Li5 Li6 S2 -151.8(6) 2_675 . . 2_665 ?
Li4 Li5 Li6 S3 -79.3(4) 2_675 . . 2_665 ?
Li4 Li5 Li6 S3 -49.7(3) . . . 2_665 ?
Li4 Li5 Li6 Si1 -108.2(5) 2_675 . . 2_665 ?
Li4 Li5 Li6 Si1 -78.6(4) . . . 2_665 ?
Li4 Li5 Li6 Li3 67.1(7) 2_675 . . . ?
Li4 Li5 Li6 Li3 96.7(5) . . . . ?
Li4 Li5 Li6 Li4 -29.6(4) 2_675 . . . ?
Li4 Li5 Li6 Li4 29.6(4) . . . 2_675 ?
Li4 Li5 Li6 Li12 51(8) . . . . ?
Li4 Li5 Li6 Li12 22(7) 2_675 . . . ?
Li4 Li6 Li12 I1 -141.9(7) . . . 2_565 ?
Li4 Li6 Li12 I1 -113.3(11) 2_675 . . 2_565 ?
Li4 Li6 Li12 S1 -22.4(11) 2_675 . . . ?
Li4 Li6 Li12 S1 -50.9(6) . . . . ?
Li4 Li6 Li12 S2 -48(4) . . . 2_675 ?
Li4 Li6 Li12 S2 -19(4) 2_675 . . 2_675 ?
Li4 Li6 Li12 S3 80.8(9) 2_675 . . 2_665 ?
Li4 Li6 Li12 S3 52.2(3) . . . 2_665 ?
Li4 Li6 Li12 Li2 115.7(14) 2_675 . . 2_665 ?
Li4 Li6 Li12 Li2 87.1(9) . . . 2_665 ?
Li4 Li6 Li12 Li4 28.6(7) 2_675 . . . ?
Li4 Li6 Li12 Li4 -28.6(7) . . . 2_675 ?
Li4 Li6 Li12 Li7 -56(5) . . . 2_665 ?
Li4 Li6 Li12 Li7 -28(5) 2_675 . . 2_665 ?
Li4 Li6 Li12 Li10 168.6(8) . . . 1_554 ?
Li4 Li6 Li12 Li10 -162.8(13) 2_675 . . 1_554 ?
Li4 Li6 Li12 Li11 140(4) . . . 1_564 ?
Li4 Li6 Li12 Li11 169(5) 2_675 . . 1_564 ?
Li5 Li6 Li12 I1 91(8) . . . 2_565 ?
Li5 Li6 Li12 S1 -178(7) . . . . ?
Li5 Li6 Li12 S2 -175(12) . . . 2_675 ?
Li5 Li6 Li12 S3 -75(8) . . . 2_665 ?
Li5 Li6 Li12 Li2 -40(7) . . . 2_665 ?
Li5 Li6 Li12 Li4 -127(8) . . . . ?
Li5 Li6 Li12 Li4 -156(8) . . . 2_675 ?
Li5 Li6 Li12 Li7 177(4) . . . 2_665 ?
Li5 Li6 Li12 Li10 42(7) . . . 1_554 ?
Li5 Li6 Li12 Li11 13(4) . . . 1_564 ?
Li7 Li6 Li12 I1 -86(5) 2_665 . . 2_565 ?
Li7 Li6 Li12 S1 5(4) 2_665 . . . ?
Li7 Li6 Li12 S2 9(9) 2_665 . . 2_675 ?
Li7 Li6 Li12 S3 108(5) 2_665 . . 2_665 ?
Li7 Li6 Li12 Li2 143(4) 2_665 . . 2_665 ?
Li7 Li6 Li12 Li4 56(5) 2_665 . . . ?
Li7 Li6 Li12 Li4 28(5) 2_665 . . 2_675 ?
Li7 Li6 Li12 Li10 -135(4) 2_665 . . 1_554 ?
Li7 Li6 Li12 Li11 -163(2) 2_665 . . 1_564 ?
Li10 Li5 Li6 I1 -48.5(4) 1_554 . . 2_565 ?
Li10 Li5 Li6 S1 -136.6(5) 1_554 . . . ?
Li10 Li5 Li6 S2 52.2(10) 1_554 . . 2_665 ?
Li10 Li5 Li6 S3 124.7(7) 1_554 . . 2_665 ?
Li10 Li5 Li6 Si1 95.8(5) 1_554 . . 2_665 ?
Li10 Li5 Li6 Li3 -88.9(7) 1_554 . . . ?
Li10 Li5 Li6 Li4 174.4(6) 1_554 . . . ?
Li10 Li5 Li6 Li4 -156.0(8) 1_554 . . 2_675 ?
Li10 Li5 Li6 Li12 -134(8) 1_554 . . . ?
